data_7710353
loop_
_publ_author_name
'Guo, Ruixin'
'Tang, Changcheng'
'Xia, Mingjun'
'Liu, Lijuan'
'Wang, Xiaoyang'

_publ_section_title
;
 Structure, optical and luminescence properties of anhydrous samarium
 iodate Sm3(IO3)9(HIO3)4
;
_journal_name_full 'Dalton Transactions'
_journal_paper_doi 10.1039/D2DT00799A
_journal_year 2022
_chemical_formula_sum 'I13 O39 Sm3'
_chemical_formula_weight 2724.75
_space_group_IT_number 161
_space_group_name_Hall 'R 3 -2"c'
_space_group_name_H-M_alt 'R 3 c :H'
_symmetry_cell_setting trigonal
_symmetry_space_group_name_H-M 'R 3 c :H'
_atom_sites_solution_hydrogens none
_atom_sites_solution_primary direct
_atom_sites_solution_secondary difmap
_audit_creation_method SHELXL-97
_audit_update_record
;
2022-05-12 deposited with the CCDC.	2022-05-16 downloaded from the CCDC.
;
_cell_angle_alpha 90.00
_cell_angle_beta 90.00
_cell_angle_gamma 120.00
_cell_formula_units_Z 6
_cell_length_a 21.8760(3)
_cell_length_b 21.8760(3)
_cell_length_c 13.2528(3)
_cell_measurement_reflns_used 21813
_cell_measurement_temperature 293(2)
_cell_measurement_theta_max 26.364
_cell_measurement_theta_min 3.193
_cell_volume 5492.55(16)
_computing_structure_refinement 'SHELXL-97 (Sheldrick, 1997)'
_computing_structure_solution 'SHELXS-97 (Sheldrick, 1990)'
_diffrn_ambient_temperature 293(2)
_diffrn_measured_fraction_theta_full 0.998
_diffrn_measured_fraction_theta_max 0.998
_diffrn_measurement_device_type Rigaku
_diffrn_radiation_monochromator graphite
_diffrn_radiation_source 'fine-focus sealed tube'
_diffrn_radiation_type MoK\a
_diffrn_radiation_wavelength 0.71073
_diffrn_reflns_av_R_equivalents 0.0721
_diffrn_reflns_av_sigmaI/netI 0.0254
_diffrn_reflns_limit_h_max 27
_diffrn_reflns_limit_h_min -26
_diffrn_reflns_limit_k_max 27
_diffrn_reflns_limit_k_min -27
_diffrn_reflns_limit_l_max 16
_diffrn_reflns_limit_l_min -16
_diffrn_reflns_number 21719
_diffrn_reflns_theta_full 26.36
_diffrn_reflns_theta_max 26.36
_diffrn_reflns_theta_min 3.23
_exptl_absorpt_coefficient_mu 15.835
_exptl_crystal_density_diffrn 4.943
_exptl_crystal_density_method 'not measured'
_exptl_crystal_description Prism
_exptl_crystal_F_000 7122
_refine_diff_density_max 2.305
_refine_diff_density_min -1.390
_refine_diff_density_rms 0.255
_refine_ls_abs_structure_details 'Flack H D (1983), Acta Cryst. A39, 876-881'
_refine_ls_abs_structure_Flack -0.01(3)
_refine_ls_extinction_coef 0.000121(13)
_refine_ls_extinction_expression Fc^*^=kFc[1+0.001xFc^2^\l^3^/sin(2\q)]^-1/4^
_refine_ls_extinction_method SHELXL
_refine_ls_goodness_of_fit_ref 1.066
_refine_ls_hydrogen_treatment none
_refine_ls_matrix_type full
_refine_ls_number_parameters 169
_refine_ls_number_reflns 2467
_refine_ls_number_restraints 13
_refine_ls_restrained_S_all 1.065
_refine_ls_R_factor_all 0.0386
_refine_ls_R_factor_gt 0.0386
_refine_ls_shift/su_max 0.001
_refine_ls_shift/su_mean 0.000
_refine_ls_structure_factor_coef Fsqd
_refine_ls_weighting_details 'calc w=1/[\s^2^(Fo^2^)+(0.0689P)^2^+335.6209P] where P=(Fo^2^+2Fc^2^)/3'
_refine_ls_weighting_scheme calc
_refine_ls_wR_factor_gt 0.0988
_refine_ls_wR_factor_ref 0.0988
_reflns_number_gt 2467
_reflns_number_total 2467
_reflns_threshold_expression >2sigma(I)
_cod_data_source_file d2dt00799a2.cif
_cod_data_source_block exp_3669
_cod_depositor_comments
;
The following automatic conversions were performed:

data item '_symmetry_cell_setting' value 'Trigonal' was changed to
'trigonal' in accordance with the
/home/data/users/saulius/crontab/automatic-downloads/rss-feeds/RSC/lib/dictionaries/cif_core.dic
dictionary named 'cif_core.dic' version 2.4.2 last updated on
2011-04-26.

Automatic conversion script
Id: cif_fix_values 7556 2019-12-06 15:28:31Z antanas 
;
_cod_original_sg_symbol_H-M R3c
_cod_database_code 7710353

loop_
_symmetry_equiv_pos_as_xyz
'x, y, z'
'-y, x-y, z'
'-x+y, -x, z'
'-y, -x, z+1/2'
'-x+y, y, z+1/2'
'x, x-y, z+1/2'
'x+2/3, y+1/3, z+1/3'
'-y+2/3, x-y+1/3, z+1/3'
'-x+y+2/3, -x+1/3, z+1/3'
'-y+2/3, -x+1/3, z+5/6'
'-x+y+2/3, y+1/3, z+5/6'
'x+2/3, x-y+1/3, z+5/6'
'x+1/3, y+2/3, z+2/3'
'-y+1/3, x-y+2/3, z+2/3'
'-x+y+1/3, -x+2/3, z+2/3'
'-y+1/3, -x+2/3, z+7/6'
'-x+y+1/3, y+2/3, z+7/6'
'x+1/3, x-y+2/3, z+7/6'

loop_
_atom_site_label
_atom_site_type_symbol
_atom_site_fract_x
_atom_site_fract_y
_atom_site_fract_z
_atom_site_U_iso_or_equiv
_atom_site_adp_type
_atom_site_occupancy
_atom_site_symmetry_multiplicity
_atom_site_calc_flag
_atom_site_refinement_flags
_atom_site_disorder_assembly
_atom_site_disorder_group
Sm1 Sm 0.16732(4) 0.20401(3) 0.88482(5) 0.00986(18) Uani 1 1 d . . .
I1 I -0.03819(5) 0.13979(5) 0.93962(7) 0.0178(2) Uani 1 1 d . . .
I2 I 0.14349(4) 0.25781(5) 0.62680(6) 0.0120(2) Uani 1 1 d . . .
I3 I 0.30483(4) 0.30270(4) 1.09182(7) 0.0126(2) Uani 1 1 d . . .
I4 I 0.16395(5) 0.38140(4) 0.86500(6) 0.0117(2) Uani 1 1 d . . .
I5A I 0.3333 0.6667 0.95122(17) 0.0275(5) Uani 0.862(5) 3 d SP . .
I5B I 0.3333 0.6667 1.0181(12) 0.0275(5) Uani 0.138(5) 3 d SP . .
O1 O -0.0166(7) 0.1674(6) 1.0690(9) 0.028(3) Uani 1 1 d . . .
O2 O 0.1768(6) 0.4323(6) 0.9777(8) 0.020(2) Uani 1 1 d U . .
O3 O -0.0971(6) 0.0457(6) 0.9668(8) 0.022(2) Uani 1 1 d . . .
O4 O 0.2549(6) 0.4251(6) 0.8284(10) 0.025(2) Uani 1 1 d . . .
O5 O 0.3511(7) 0.3965(7) 1.0750(11) 0.034(3) Uani 1 1 d . . .
O6 O 0.0593(5) 0.2071(6) 0.5624(8) 0.017(2) Uani 1 1 d . . .
O7 O 0.1585(7) 0.3049(6) 0.9253(8) 0.022(2) Uani 1 1 d . . .
O8 O 0.2798(5) 0.2744(6) 0.9617(8) 0.019(2) Uani 1 1 d . . .
O9 O 0.3811(5) 0.2904(5) 1.0900(7) 0.0132(18) Uani 1 1 d U . .
O10 O 0.1086(6) 0.1987(7) 0.7333(9) 0.032(3) Uani 1 1 d . . .
O11 O 0.0389(6) 0.1348(7) 0.9045(10) 0.034(3) Uani 1 1 d . . .
O12 O 0.1327(6) 0.3308(7) 0.6694(10) 0.031(3) Uani 1 1 d . . .
O13 O 0.2861(9) 0.5832(9) 0.8857(15) 0.051(4) Uani 1 1 d . . .

loop_
_atom_site_aniso_label
_atom_site_aniso_U_11
_atom_site_aniso_U_22
_atom_site_aniso_U_33
_atom_site_aniso_U_23
_atom_site_aniso_U_13
_atom_site_aniso_U_12
Sm1 0.0102(3) 0.0102(3) 0.0110(3) 0.0014(2) 0.0021(2) 0.0064(3)
I1 0.0133(4) 0.0124(4) 0.0207(4) 0.0031(3) -0.0046(3) 0.0013(3)
I2 0.0097(4) 0.0145(4) 0.0121(4) -0.0028(3) -0.0017(3) 0.0063(3)
I3 0.0096(4) 0.0113(4) 0.0176(4) -0.0002(3) 0.0010(3) 0.0058(3)
I4 0.0127(4) 0.0107(4) 0.0139(4) -0.0018(3) 0.0000(3) 0.0075(3)
I5A 0.0259(7) 0.0259(7) 0.0306(12) 0.000 0.000 0.0129(3)
I5B 0.0259(7) 0.0259(7) 0.0306(12) 0.000 0.000 0.0129(3)
O1 0.031(7) 0.026(6) 0.026(6) -0.010(5) -0.008(5) 0.014(5)
O2 0.021(4) 0.026(4) 0.015(4) -0.007(3) -0.005(3) 0.014(3)
O3 0.016(5) 0.018(5) 0.019(5) 0.000(4) -0.009(4) 0.000(4)
O4 0.015(5) 0.017(5) 0.043(7) 0.002(5) 0.003(5) 0.007(4)
O5 0.023(6) 0.020(6) 0.053(9) -0.006(6) 0.001(6) 0.007(5)
O6 0.013(5) 0.017(5) 0.017(5) -0.003(4) -0.005(4) 0.004(4)
O7 0.031(6) 0.023(5) 0.019(5) -0.001(4) 0.003(4) 0.018(5)
O8 0.011(5) 0.030(6) 0.014(5) -0.002(4) -0.003(4) 0.009(5)
O9 0.011(3) 0.017(4) 0.014(3) -0.002(3) 0.000(3) 0.009(3)
O10 0.014(5) 0.046(8) 0.019(5) 0.013(5) -0.001(4) 0.002(5)
O11 0.017(5) 0.044(8) 0.037(7) -0.003(6) 0.006(5) 0.012(5)
O12 0.022(6) 0.036(7) 0.041(7) -0.028(6) -0.016(5) 0.020(6)
O13 0.040(8) 0.042(8) 0.070(10) -0.022(8) -0.010(8) 0.020(7)

loop_
_atom_type_symbol
_atom_type_description
_atom_type_scat_dispersion_real
_atom_type_scat_dispersion_imag
_atom_type_scat_source
O O 0.0106 0.0060 'International Tables Vol C Tables 4.2.6.8 and 6.1.1.4'
I I -0.4742 1.8119 'International Tables Vol C Tables 4.2.6.8 and 6.1.1.4'
Sm Sm -0.1638 3.4418 'International Tables Vol C Tables 4.2.6.8 and 6.1.1.4'

loop_
_geom_angle_atom_site_label_1
_geom_angle_atom_site_label_2
_geom_angle_atom_site_label_3
_geom_angle
_geom_angle_site_symmetry_1
_geom_angle_site_symmetry_3
_geom_angle_publ_flag
O10 Sm1 O7 86.7(5) . . ?
O10 Sm1 O8 139.3(4) . . ?
O7 Sm1 O8 80.8(4) . . ?
O10 Sm1 O3 119.4(4) . 3 ?
O7 Sm1 O3 136.6(4) . 3 ?
O8 Sm1 O3 95.3(4) . 3 ?
O10 Sm1 O2 93.9(5) . 10_554 ?
O7 Sm1 O2 148.3(4) . 10_554 ?
O8 Sm1 O2 78.2(4) . 10_554 ?
O3 Sm1 O2 69.3(4) 3 10_554 ?
O10 Sm1 O6 137.5(4) . 5 ?
O7 Sm1 O6 69.7(4) . 5 ?
O8 Sm1 O6 72.7(4) . 5 ?
O3 Sm1 O6 67.9(4) 3 5 ?
O2 Sm1 O6 124.8(4) 10_554 5 ?
O10 Sm1 O9 65.8(3) . 15_554 ?
O7 Sm1 O9 79.3(4) . 15_554 ?
O8 Sm1 O9 73.8(3) . 15_554 ?
O3 Sm1 O9 141.3(4) 3 15_554 ?
O2 Sm1 O9 72.2(3) 10_554 15_554 ?
O6 Sm1 O9 137.2(3) 5 15_554 ?
O10 Sm1 O11 68.4(4) . . ?
O7 Sm1 O11 87.1(4) . . ?
O8 Sm1 O11 148.1(4) . . ?
O3 Sm1 O11 73.7(4) 3 . ?
O2 Sm1 O11 122.6(4) 10_554 . ?
O6 Sm1 O11 75.4(4) 5 . ?
O9 Sm1 O11 132.7(4) 15_554 . ?
O1 I1 O11 99.8(6) . . ?
O1 I1 O3 96.2(5) . . ?
O11 I1 O3 97.8(6) . . ?
O10 I2 O12 101.1(7) . . ?
O10 I2 O6 89.6(5) . . ?
O12 I2 O6 98.4(5) . . ?
O5 I3 O9 97.6(5) . . ?
O5 I3 O8 100.0(6) . . ?
O9 I3 O8 94.5(5) . . ?
O4 I4 O2 96.1(5) . . ?
O4 I4 O7 99.0(6) . . ?
O2 I4 O7 97.1(5) . . ?
I5B I5A O13 118.7(7) . 3_565 ?
I5B I5A O13 118.7(7) . . ?
O13 I5A O13 98.9(8) 3_565 . ?
I5B I5A O13 118.7(7) . 2_665 ?
O13 I5A O13 98.9(8) 3_565 2_665 ?
O13 I5A O13 98.9(8) . 2_665 ?
I5A I5B O13 42.1(6) . 3_565 ?
I5A I5B O13 42.1(6) . . ?
O13 I5B O13 71.0(9) 3_565 . ?
I5A I5B O13 42.1(6) . 2_665 ?
O13 I5B O13 71.0(9) 3_565 2_665 ?
O13 I5B O13 71.0(9) . 2_665 ?
I4 O2 Sm1 137.6(6) . 16_554 ?
I1 O3 Sm1 129.2(5) . 2 ?
I2 O6 Sm1 127.5(5) . 5_554 ?
I4 O7 Sm1 139.9(6) . . ?
I3 O8 Sm1 131.5(5) . . ?
I3 O9 Sm1 133.5(5) . 8 ?
I2 O10 Sm1 127.4(6) . . ?
I1 O11 Sm1 143.9(7) . . ?
I5A O13 I5B 19.2(3) . . ?

loop_
_geom_bond_atom_site_label_1
_geom_bond_atom_site_label_2
_geom_bond_distance
_geom_bond_site_symmetry_2
_geom_bond_publ_flag
Sm1 O10 2.355(11) . ?
Sm1 O7 2.370(11) . ?
Sm1 O8 2.383(10) . ?
Sm1 O3 2.384(10) 3 ?
Sm1 O2 2.390(11) 10_554 ?
Sm1 O6 2.399(10) 5 ?
Sm1 O9 2.417(10) 15_554 ?
Sm1 O11 2.449(12) . ?
I1 O1 1.800(12) . ?
I1 O11 1.805(12) . ?
I1 O3 1.837(11) . ?
I2 O10 1.805(11) . ?
I2 O12 1.817(12) . ?
I2 O6 1.819(10) . ?
I3 O5 1.792(13) . ?
I3 O9 1.818(10) . ?
I3 O8 1.821(10) . ?
I4 O4 1.790(11) . ?
I4 O2 1.799(11) . ?
I4 O7 1.805(11) . ?
I5A I5B 0.886(15) . ?
I5A O13 1.809(15) 3_565 ?
I5A O13 1.809(15) . ?
I5A O13 1.809(15) 2_665 ?
I5B O13 2.365(19) 3_565 ?
I5B O13 2.365(19) . ?
I5B O13 2.365(19) 2_665 ?
O2 Sm1 2.390(11) 16_554 ?
O3 Sm1 2.384(10) 2 ?
O6 Sm1 2.399(10) 5_554 ?
O9 Sm1 2.417(10) 8 ?
